data_4071211
loop_
_publ_author_name
'Zirngast, Michaela'
'Marschner, Christoph'
'Baumgartner, Judith'

_publ_section_title
;
 Group 4 Metallocene Complexes of Tris(trimethylsilyl)silylacetylene and
 Related Alkynes
;
_journal_issue 11
_journal_name_full Organometallics
_journal_page_first 2570
_journal_paper_doi 10.1021/om800038h
_journal_volume 27
_journal_year 2008
_chemical_formula_sum 'C24 H47 P Si4 Zr'
_chemical_formula_weight 570.17
_chemical_name_systematic
;
 ?
;
_space_group_IT_number 14
_symmetry_cell_setting monoclinic
_symmetry_space_group_name_Hall '-P 2ybc'
_symmetry_space_group_name_H-M 'P 1 21/c 1'
_atom_sites_solution_hydrogens geom
_atom_sites_solution_primary direct
_atom_sites_solution_secondary difmap
_audit_creation_method SHELXL-97
_cell_angle_alpha 90.00
_cell_angle_beta 118.57(3)
_cell_angle_gamma 90.00
_cell_formula_units_Z 4
_cell_length_a 17.927(4)
_cell_length_b 11.581(2)
_cell_length_c 17.288(3)
_cell_measurement_reflns_used 6251
_cell_measurement_temperature 100(2)
_cell_measurement_theta_max 26
_cell_measurement_theta_min 2
_cell_volume 3152.2(14)
_computing_cell_refinement 'Bruker XSCANS'
_computing_data_collection 'Bruker XSCANS'
_computing_data_reduction 'Bruker SHELXTL'
_computing_molecular_graphics 'Bruker SHELXTL'
_computing_publication_material 'Bruker SHELXTL'
_computing_structure_refinement 'SHELXL-97 (Sheldrick, 1997)'
_computing_structure_solution 'SHELXS-97 (Sheldrick, 1990)'
_diffrn_ambient_temperature 100(2)
_diffrn_measured_fraction_theta_full 0.998
_diffrn_measured_fraction_theta_max 0.998
_diffrn_measurement_device_type 'SMART APEX'
_diffrn_measurement_method '\w scans'
_diffrn_radiation_monochromator graphite
_diffrn_radiation_source 'fine-focus sealed tube'
_diffrn_radiation_type MoK\a
_diffrn_radiation_wavelength 0.71073
_diffrn_reflns_av_R_equivalents 0.1082
_diffrn_reflns_av_sigmaI/netI 0.0916
_diffrn_reflns_limit_h_max 20
_diffrn_reflns_limit_h_min -20
_diffrn_reflns_limit_k_max 13
_diffrn_reflns_limit_k_min -13
_diffrn_reflns_limit_l_max 20
_diffrn_reflns_limit_l_min -20
_diffrn_reflns_number 19904
_diffrn_reflns_theta_full 24.50
_diffrn_reflns_theta_max 24.50
_diffrn_reflns_theta_min 2.18
_exptl_absorpt_coefficient_mu 0.562
_exptl_absorpt_correction_T_max 0.8960
_exptl_absorpt_correction_T_min 0.8586
_exptl_absorpt_correction_type multi-scan
_exptl_absorpt_process_details XPREP
_exptl_crystal_colour yellow
_exptl_crystal_density_diffrn 1.201
_exptl_crystal_density_method 'not measured'
_exptl_crystal_description blocks
_exptl_crystal_F_000 1208
_exptl_crystal_size_max 0.28
_exptl_crystal_size_mid 0.22
_exptl_crystal_size_min 0.20
_refine_diff_density_max 0.788
_refine_diff_density_min -0.889
_refine_diff_density_rms 0.113
_refine_ls_extinction_method none
_refine_ls_goodness_of_fit_ref 1.101
_refine_ls_hydrogen_treatment constr
_refine_ls_matrix_type full
_refine_ls_number_parameters 283
_refine_ls_number_reflns 5235
_refine_ls_number_restraints 0
_refine_ls_restrained_S_all 1.101
_refine_ls_R_factor_all 0.0786
_refine_ls_R_factor_gt 0.0611
_refine_ls_shift/su_max 0.005
_refine_ls_shift/su_mean 0.001
_refine_ls_structure_factor_coef Fsqd
_refine_ls_weighting_details 'calc w=1/[\s^2^(Fo^2^)+(0.0539P)^2^+2.3360P] where P=(Fo^2^+2Fc^2^)/3'
_refine_ls_weighting_scheme calc
_refine_ls_wR_factor_gt 0.1351
_refine_ls_wR_factor_ref 0.1456
_reflns_number_gt 4436
_reflns_number_total 5235
_reflns_threshold_expression >2sigma(I)
_cod_data_source_file om800038h-file001.cif
_cod_data_source_block 6_509j
_cod_original_cell_volume 3152.2(10)
_cod_original_sg_symbol_H-M P2(1)/c
_cod_database_code 4071211

loop_
_symmetry_equiv_pos_as_xyz
'x, y, z'
'-x, y+1/2, -z+1/2'
'-x, -y, -z'
'x, -y-1/2, z-1/2'

loop_
_atom_site_label
_atom_site_type_symbol
_atom_site_fract_x
_atom_site_fract_y
_atom_site_fract_z
_atom_site_U_iso_or_equiv
_atom_site_adp_type
_atom_site_occupancy
_atom_site_symmetry_multiplicity
_atom_site_calc_flag
_atom_site_refinement_flags
Zr1 Zr 0.33787(2) -0.08387(4) 0.21529(3) 0.02478(17) Uani 1 1 d .
P1 P 0.28030(8) -0.20414(11) 0.06545(8) 0.0337(3) Uani 1 1 d .
Si1 Si 0.19997(7) 0.17428(11) 0.23599(7) 0.0244(3) Uani 1 1 d .
Si2 Si 0.07850(8) 0.09543(11) 0.23646(8) 0.0290(3) Uani 1 1 d .
Si3 Si 0.29075(8) 0.24832(12) 0.37835(8) 0.0319(3) Uani 1 1 d .
Si4 Si 0.15962(8) 0.33194(12) 0.13739(9) 0.0329(3) Uani 1 1 d .
C1 C 0.2947(3) -0.1395(5) 0.3283(3) 0.0405(13) Uani 1 1 d .
H1 H 0.2706 -0.0795 0.3467 0.049 Uiso 1 1 calc R
C2 C 0.3811(3) -0.1676(5) 0.3666(3) 0.0468(14) Uani 1 1 d .
H2 H 0.4258 -0.1300 0.4158 0.056 Uiso 1 1 calc R
C3 C 0.3899(4) -0.2599(5) 0.3203(4) 0.0501(15) Uani 1 1 d .
H3 H 0.4420 -0.2961 0.3325 0.060 Uiso 1 1 calc R
C4 C 0.3092(4) -0.2908(5) 0.2524(4) 0.0458(14) Uani 1 1 d .
H4 H 0.2968 -0.3510 0.2107 0.055 Uiso 1 1 calc R
C5 C 0.2503(3) -0.2157(5) 0.2580(3) 0.0413(13) Uani 1 1 d .
H5 H 0.1906 -0.2165 0.2205 0.050 Uiso 1 1 calc R
C6 C 0.4543(4) -0.0497(6) 0.1729(5) 0.0610(18) Uani 1 1 d .
H6 H 0.4541 -0.0952 0.1271 0.073 Uiso 1 1 calc R
C7 C 0.4125(3) 0.0565(6) 0.1615(4) 0.0575(17) Uani 1 1 d .
H7 H 0.3790 0.0955 0.1074 0.069 Uiso 1 1 calc R
C8 C 0.4300(3) 0.0938(5) 0.2457(4) 0.0543(16) Uani 1 1 d .
H8 H 0.4108 0.1634 0.2594 0.065 Uiso 1 1 calc R
C9 C 0.4813(3) 0.0093(6) 0.3063(4) 0.0571(17) Uani 1 1 d .
H9 H 0.5023 0.0120 0.3682 0.069 Uiso 1 1 calc R
C10 C 0.4958(3) -0.0773(6) 0.2615(5) 0.067(2) Uani 1 1 d .
H10 H 0.5287 -0.1447 0.2868 0.080 Uiso 1 1 calc R
C11 C 0.2176(3) 0.0049(4) 0.1197(3) 0.0314(11) Uani 1 1 d .
H11 H 0.1739 0.0050 0.0601 0.038 Uiso 1 1 calc R
C12 C 0.2437(3) 0.0566(4) 0.1955(3) 0.0260(10) Uani 1 1 d .
C13 C 0.0186(3) 0.0026(5) 0.1355(3) 0.0487(14) Uani 1 1 d .
H13A H -0.0326 -0.0282 0.1348 0.073 Uiso 1 1 calc R
H13B H 0.0549 -0.0614 0.1367 0.073 Uiso 1 1 calc R
H13C H 0.0025 0.0493 0.0825 0.073 Uiso 1 1 calc R
C14 C 0.1096(3) 0.0032(5) 0.3375(3) 0.0400(12) Uani 1 1 d .
H14A H 0.1539 0.0425 0.3893 0.060 Uiso 1 1 calc R
H14B H 0.1312 -0.0713 0.3298 0.060 Uiso 1 1 calc R
H14C H 0.0599 -0.0096 0.3458 0.060 Uiso 1 1 calc R
C15 C 0.0034(3) 0.2090(5) 0.2347(4) 0.0481(14) Uani 1 1 d .
H15A H -0.0138 0.2584 0.1829 0.072 Uiso 1 1 calc R
H15B H 0.0316 0.2560 0.2882 0.072 Uiso 1 1 calc R
H15C H -0.0469 0.1720 0.2322 0.072 Uiso 1 1 calc R
C16 C 0.3604(3) 0.1354(5) 0.4597(3) 0.0513(15) Uani 1 1 d .
H16A H 0.3960 0.1719 0.5170 0.077 Uiso 1 1 calc R
H16B H 0.3967 0.0997 0.4384 0.077 Uiso 1 1 calc R
H16C H 0.3247 0.0762 0.4661 0.077 Uiso 1 1 calc R
C17 C 0.3639(4) 0.3649(6) 0.3786(4) 0.0567(16) Uani 1 1 d .
H17A H 0.3302 0.4284 0.3403 0.085 Uiso 1 1 calc R
H17B H 0.4011 0.3334 0.3568 0.085 Uiso 1 1 calc R
H17C H 0.3985 0.3938 0.4387 0.085 Uiso 1 1 calc R
C18 C 0.2196(3) 0.3125(5) 0.4197(3) 0.0421(13) Uani 1 1 d .
H18A H 0.2545 0.3464 0.4780 0.063 Uiso 1 1 calc R
H18B H 0.1835 0.2518 0.4236 0.063 Uiso 1 1 calc R
H18C H 0.1839 0.3725 0.3788 0.063 Uiso 1 1 calc R
C19 C 0.2520(3) 0.3738(5) 0.1208(4) 0.0456(13) Uani 1 1 d .
H19A H 0.2714 0.3064 0.1011 0.068 Uiso 1 1 calc R
H19B H 0.2984 0.4023 0.1764 0.068 Uiso 1 1 calc R
H19C H 0.2345 0.4347 0.0761 0.068 Uiso 1 1 calc R
C20 C 0.1281(4) 0.4621(5) 0.1802(4) 0.0534(15) Uani 1 1 d .
H20A H 0.1774 0.4904 0.2336 0.080 Uiso 1 1 calc R
H20B H 0.0829 0.4408 0.1940 0.080 Uiso 1 1 calc R
H20C H 0.1076 0.5228 0.1353 0.080 Uiso 1 1 calc R
C21 C 0.0679(3) 0.2919(6) 0.0272(3) 0.0588(17) Uani 1 1 d .
H21A H 0.0574 0.3546 -0.0149 0.088 Uiso 1 1 calc R
H21B H 0.0170 0.2794 0.0335 0.088 Uiso 1 1 calc R
H21C H 0.0816 0.2210 0.0058 0.088 Uiso 1 1 calc R
C22 C 0.1742(3) -0.2651(5) 0.0274(4) 0.0553(16) Uani 1 1 d .
H22A H 0.1565 -0.3062 -0.0283 0.083 Uiso 1 1 calc R
H22B H 0.1339 -0.2027 0.0184 0.083 Uiso 1 1 calc R
H22C H 0.1754 -0.3190 0.0717 0.083 Uiso 1 1 calc R
C23 C 0.2642(4) -0.1238(5) -0.0324(3) 0.0625(18) Uani 1 1 d .
H23A H 0.2402 -0.1752 -0.0836 0.094 Uiso 1 1 calc R
H23B H 0.3187 -0.0934 -0.0235 0.094 Uiso 1 1 calc R
H23C H 0.2249 -0.0596 -0.0425 0.094 Uiso 1 1 calc R
C24 C 0.3393(4) -0.3301(4) 0.0599(3) 0.0483(14) Uani 1 1 d .
H24A H 0.3466 -0.3853 0.1060 0.072 Uiso 1 1 calc R
H24B H 0.3952 -0.3056 0.0688 0.072 Uiso 1 1 calc R
H24C H 0.3077 -0.3669 0.0021 0.072 Uiso 1 1 calc R

loop_
_atom_site_aniso_label
_atom_site_aniso_U_11
_atom_site_aniso_U_22
_atom_site_aniso_U_33
_atom_site_aniso_U_23
_atom_site_aniso_U_13
_atom_site_aniso_U_12
Zr1 0.0203(2) 0.0265(3) 0.0254(3) -0.00078(18) 0.00918(19) 0.00218(18)
P1 0.0399(7) 0.0294(7) 0.0279(6) 0.0000(5) 0.0132(6) 0.0098(6)
Si1 0.0231(6) 0.0225(7) 0.0253(6) -0.0014(5) 0.0097(5) -0.0001(5)
Si2 0.0228(6) 0.0267(7) 0.0347(7) -0.0022(6) 0.0115(5) -0.0018(5)
Si3 0.0292(7) 0.0333(8) 0.0294(7) -0.0067(6) 0.0110(6) -0.0066(6)
Si4 0.0291(7) 0.0298(8) 0.0381(7) 0.0076(6) 0.0147(6) 0.0033(6)
C1 0.045(3) 0.046(3) 0.035(3) 0.008(2) 0.023(2) 0.005(3)
C2 0.045(3) 0.052(4) 0.032(3) 0.012(3) 0.010(2) 0.009(3)
C3 0.050(3) 0.045(4) 0.058(3) 0.024(3) 0.027(3) 0.025(3)
C4 0.069(4) 0.028(3) 0.049(3) 0.006(2) 0.036(3) 0.001(3)
C5 0.041(3) 0.045(3) 0.040(3) 0.009(3) 0.022(2) -0.003(3)
C6 0.041(3) 0.078(5) 0.084(5) -0.025(4) 0.046(3) -0.019(3)
C7 0.031(3) 0.071(5) 0.065(4) 0.019(3) 0.019(3) -0.012(3)
C8 0.039(3) 0.039(3) 0.091(5) -0.009(3) 0.036(3) -0.013(3)
C9 0.035(3) 0.068(5) 0.055(4) -0.004(3) 0.011(3) -0.019(3)
C10 0.020(3) 0.067(5) 0.098(5) 0.010(4) 0.016(3) 0.004(3)
C11 0.027(2) 0.033(3) 0.030(2) -0.002(2) 0.010(2) 0.003(2)
C12 0.024(2) 0.026(3) 0.029(2) -0.0010(19) 0.0128(19) -0.0002(19)
C13 0.037(3) 0.046(3) 0.051(3) -0.006(3) 0.011(3) -0.009(3)
C14 0.033(3) 0.042(3) 0.049(3) 0.009(2) 0.023(2) -0.001(2)
C15 0.033(3) 0.046(3) 0.065(4) 0.005(3) 0.024(3) 0.008(3)
C16 0.041(3) 0.054(4) 0.041(3) -0.002(3) 0.005(3) 0.004(3)
C17 0.050(3) 0.063(4) 0.057(3) -0.022(3) 0.027(3) -0.030(3)
C18 0.052(3) 0.037(3) 0.037(3) -0.012(2) 0.021(3) -0.003(3)
C19 0.043(3) 0.046(3) 0.049(3) 0.005(3) 0.023(3) -0.005(3)
C20 0.051(3) 0.030(3) 0.085(4) 0.012(3) 0.037(3) 0.011(3)
C21 0.038(3) 0.072(4) 0.047(3) 0.016(3) 0.005(3) -0.010(3)
C22 0.042(3) 0.053(4) 0.051(3) -0.024(3) 0.005(3) -0.004(3)
C23 0.102(5) 0.044(4) 0.038(3) 0.006(3) 0.030(3) 0.021(4)
C24 0.067(4) 0.035(3) 0.047(3) -0.003(3) 0.031(3) 0.021(3)

loop_
_atom_type_symbol
_atom_type_description
_atom_type_scat_dispersion_real
_atom_type_scat_dispersion_imag
_atom_type_scat_source
C C 0.0033 0.0016 'International Tables Vol C Tables 4.2.6.8 and 6.1.1.4'
H H 0.0000 0.0000 'International Tables Vol C Tables 4.2.6.8 and 6.1.1.4'
P P 0.1023 0.0942 'International Tables Vol C Tables 4.2.6.8 and 6.1.1.4'
Si Si 0.0817 0.0704 'International Tables Vol C Tables 4.2.6.8 and 6.1.1.4'
Zr Zr -2.9673 0.5597 'International Tables Vol C Tables 4.2.6.8 and 6.1.1.4'

loop_
_geom_angle_atom_site_label_1
_geom_angle_atom_site_label_2
_geom_angle_atom_site_label_3
_geom_angle
C11 Zr1 C12 33.82(16)
C11 Zr1 C1 98.38(17)
C12 Zr1 C1 79.37(17)
C11 Zr1 C9 126.6(2)
C12 Zr1 C9 104.6(2)
C1 Zr1 C9 103.04(19)
C11 Zr1 C8 94.73(19)
C12 Zr1 C8 79.12(18)
C1 Zr1 C8 117.4(2)
C9 Zr1 C8 32.29(19)
C11 Zr1 C2 130.25(17)
C12 Zr1 C2 105.64(17)
C1 Zr1 C2 32.21(16)
C9 Zr1 C2 78.7(2)
C8 Zr1 C2 104.4(2)
C11 Zr1 C5 88.81(17)
C12 Zr1 C5 87.46(17)
C1 Zr1 C5 32.27(17)
C9 Zr1 C5 131.48(18)
C8 Zr1 C5 149.42(19)
C2 Zr1 C5 52.94(18)
C11 Zr1 C7 85.79(18)
C12 Zr1 C7 88.28(19)
C1 Zr1 C7 149.4(2)
C9 Zr1 C7 53.05(19)
C8 Zr1 C7 32.1(2)
C2 Zr1 C7 131.70(19)
C5 Zr1 C7 174.59(17)
C11 Zr1 C10 138.6(2)
C12 Zr1 C10 131.8(2)
C1 Zr1 C10 118.3(2)
C9 Zr1 C10 31.2(2)
C8 Zr1 C10 52.7(2)
C2 Zr1 C10 86.7(2)
C5 Zr1 C10 132.5(2)
C7 Zr1 C10 52.9(2)
C11 Zr1 C6 110.3(2)
C12 Zr1 C6 120.1(2)
C1 Zr1 C6 149.7(2)
C9 Zr1 C6 52.0(2)
C8 Zr1 C6 52.5(2)
C2 Zr1 C6 117.8(2)
C5 Zr1 C6 151.8(2)
C7 Zr1 C6 32.0(2)
C10 Zr1 C6 31.5(2)
C11 Zr1 C3 140.79(18)
C12 Zr1 C3 131.97(17)
C1 Zr1 C3 52.61(18)
C9 Zr1 C3 88.9(2)
C8 Zr1 C3 120.9(2)
C2 Zr1 C3 31.43(18)
C5 Zr1 C3 52.30(18)
C7 Zr1 C3 133.02(19)
C10 Zr1 C3 80.2(2)
C6 Zr1 C3 104.7(2)
C11 Zr1 C4 111.78(18)
C12 Zr1 C4 118.84(17)
C1 Zr1 C4 53.00(18)
C9 Zr1 C4 120.2(2)
C8 Zr1 C4 152.37(19)
C2 Zr1 C4 52.52(18)
C5 Zr1 C4 31.77(17)
C7 Zr1 C4 151.7(2)
C10 Zr1 C4 105.8(2)
C6 Zr1 C4 120.0(2)
C3 Zr1 C4 31.47(17)
C23 P1 C24 101.4(3)
C23 P1 C22 100.7(3)
C24 P1 C22 101.6(3)
C23 P1 Zr1 116.6(2)
C24 P1 Zr1 120.02(18)
C22 P1 Zr1 113.70(19)
C12 Si1 Si4 109.40(15)
C12 Si1 Si2 105.78(15)
Si4 Si1 Si2 109.64(7)
C12 Si1 Si3 116.77(14)
Si4 Si1 Si3 106.92(7)
Si2 Si1 Si3 108.21(7)
C15 Si2 C13 107.4(3)
C15 Si2 C14 107.7(2)
C13 Si2 C14 108.6(3)
C15 Si2 Si1 112.65(19)
C13 Si2 Si1 109.51(19)
C14 Si2 Si1 110.86(16)
C17 Si3 C18 108.2(3)
C17 Si3 C16 106.5(3)
C18 Si3 C16 108.5(3)
C17 Si3 Si1 113.20(19)
C18 Si3 Si1 106.44(16)
C16 Si3 Si1 113.85(19)
C19 Si4 C20 107.8(3)
C19 Si4 C21 108.4(3)
C20 Si4 C21 108.3(3)
C19 Si4 Si1 108.80(18)
C20 Si4 Si1 112.42(19)
C21 Si4 Si1 110.9(2)
C2 C1 C5 107.8(5)
C2 C1 Zr1 75.2(3)
C5 C1 Zr1 75.2(3)
C3 C2 C1 108.2(5)
C3 C2 Zr1 76.3(3)
C1 C2 Zr1 72.6(3)
C2 C3 C4 108.7(5)
C2 C3 Zr1 72.3(3)
C4 C3 Zr1 74.5(3)
C3 C4 C5 107.0(5)
C3 C4 Zr1 74.0(3)
C5 C4 Zr1 71.9(3)
C1 C5 C4 108.3(5)
C1 C5 Zr1 72.5(3)
C4 C5 Zr1 76.3(3)
C10 C6 C7 109.0(6)
C10 C6 Zr1 74.1(3)
C7 C6 Zr1 73.8(3)
C6 C7 C8 106.5(5)
C6 C7 Zr1 74.2(3)
C8 C7 Zr1 73.3(3)
C7 C8 C9 107.5(6)
C7 C8 Zr1 74.6(3)
C9 C8 Zr1 73.6(3)
C10 C9 C8 108.8(6)
C10 C9 Zr1 75.3(3)
C8 C9 Zr1 74.1(3)
C9 C10 C6 108.1(6)
C9 C10 Zr1 73.4(3)
C6 C10 Zr1 74.4(3)
C12 C11 Zr1 73.4(3)
C11 C12 Si1 134.1(4)
C11 C12 Zr1 72.8(3)
Si1 C12 Zr1 152.9(2)

loop_
_geom_bond_atom_site_label_1
_geom_bond_atom_site_label_2
_geom_bond_distance
Zr1 C11 2.243(4)
Zr1 C12 2.249(4)
Zr1 C1 2.505(5)
Zr1 C9 2.526(5)
Zr1 C8 2.531(5)
Zr1 C2 2.539(5)
Zr1 C5 2.540(5)
Zr1 C7 2.547(6)
Zr1 C10 2.549(5)
Zr1 C6 2.552(5)
Zr1 C3 2.589(5)
Zr1 C4 2.595(5)
P1 C23 1.829(5)
P1 C24 1.831(5)
P1 C22 1.831(5)
Si1 C12 1.867(5)
Si1 Si4 2.3629(18)
Si1 Si2 2.3648(18)
Si1 Si3 2.3685(19)
Si2 C15 1.872(5)
Si2 C13 1.887(5)
Si2 C14 1.890(5)
Si3 C17 1.881(6)
Si3 C18 1.887(5)
Si3 C16 1.889(5)
Si4 C19 1.875(5)
Si4 C20 1.881(6)
Si4 C21 1.884(5)
C1 C2 1.400(7)
C1 C5 1.403(7)
C2 C3 1.390(8)
C3 C4 1.406(8)
C4 C5 1.406(7)
C6 C10 1.383(9)
C6 C7 1.404(9)
C7 C8 1.403(9)
C8 C9 1.406(8)
C9 C10 1.367(9)
C11 C12 1.307(6)

loop_
_geom_torsion_atom_site_label_1
_geom_torsion_atom_site_label_2
_geom_torsion_atom_site_label_3
_geom_torsion_atom_site_label_4
_geom_torsion
C11 Zr1 P1 C23 57.2(3)
C12 Zr1 P1 C23 59.9(3)
C1 Zr1 P1 C23 148.1(3)
C9 Zr1 P1 C23 -67.9(3)
C8 Zr1 P1 C23 -28.7(3)
C2 Zr1 P1 C23 -173.9(3)
C5 Zr1 P1 C23 146.5(3)
C7 Zr1 P1 C23 -28.4(3)
C10 Zr1 P1 C23 -80.6(3)
C6 Zr1 P1 C23 -58.1(3)
C3 Zr1 P1 C23 -161.8(3)
C4 Zr1 P1 C23 175.7(3)
C11 Zr1 P1 C24 -179.9(3)
C12 Zr1 P1 C24 -177.1(3)
C1 Zr1 P1 C24 -89.0(3)
C9 Zr1 P1 C24 55.1(3)
C8 Zr1 P1 C24 94.3(3)
C2 Zr1 P1 C24 -50.9(3)
C5 Zr1 P1 C24 -90.5(3)
C7 Zr1 P1 C24 94.6(3)
C10 Zr1 P1 C24 42.3(3)
C6 Zr1 P1 C24 64.9(3)
C3 Zr1 P1 C24 -38.8(3)
C4 Zr1 P1 C24 -61.4(3)
C11 Zr1 P1 C22 -59.4(3)
C12 Zr1 P1 C22 -56.6(2)
C1 Zr1 P1 C22 31.5(3)
C9 Zr1 P1 C22 175.5(3)
C8 Zr1 P1 C22 -145.2(3)
C2 Zr1 P1 C22 69.5(3)
C5 Zr1 P1 C22 30.0(2)
C7 Zr1 P1 C22 -144.9(3)
C10 Zr1 P1 C22 162.8(3)
C6 Zr1 P1 C22 -174.7(3)
C3 Zr1 P1 C22 81.6(3)
C4 Zr1 P1 C22 59.1(3)
C12 Si1 Si2 C15 -159.1(2)
Si4 Si1 Si2 C15 -41.3(2)
Si3 Si1 Si2 C15 75.0(2)
C12 Si1 Si2 C13 -39.7(2)
Si4 Si1 Si2 C13 78.2(2)
Si3 Si1 Si2 C13 -165.54(19)
C12 Si1 Si2 C14 80.1(2)
Si4 Si1 Si2 C14 -162.03(19)
Si3 Si1 Si2 C14 -45.8(2)
C12 Si1 Si3 C17 85.1(3)
Si4 Si1 Si3 C17 -37.7(2)
Si2 Si1 Si3 C17 -155.8(2)
C12 Si1 Si3 C18 -156.1(2)
Si4 Si1 Si3 C18 81.05(19)
Si2 Si1 Si3 C18 -36.98(19)
C12 Si1 Si3 C16 -36.7(3)
Si4 Si1 Si3 C16 -159.5(2)
Si2 Si1 Si3 C16 82.4(2)
C12 Si1 Si4 C19 -53.1(2)
Si2 Si1 Si4 C19 -168.72(19)
Si3 Si1 Si4 C19 74.2(2)
C12 Si1 Si4 C20 -172.5(2)
Si2 Si1 Si4 C20 71.9(2)
Si3 Si1 Si4 C20 -45.2(2)
C12 Si1 Si4 C21 66.1(3)
Si2 Si1 Si4 C21 -49.5(2)
Si3 Si1 Si4 C21 -166.6(2)
C11 Zr1 C1 C2 -172.5(3)
C12 Zr1 C1 C2 -144.4(4)
C9 Zr1 C1 C2 -41.7(4)
C8 Zr1 C1 C2 -72.7(4)
C5 Zr1 C1 C2 113.3(5)
C7 Zr1 C1 C2 -76.5(5)
C10 Zr1 C1 C2 -12.4(4)
C6 Zr1 C1 C2 -10.7(6)
C3 Zr1 C1 C2 36.7(3)
C4 Zr1 C1 C2 76.5(4)
C11 Zr1 C1 C5 74.2(3)
C12 Zr1 C1 C5 102.3(3)
C9 Zr1 C1 C5 -155.0(3)
C8 Zr1 C1 C5 174.0(3)
C2 Zr1 C1 C5 -113.3(5)
C7 Zr1 C1 C5 170.1(4)
C10 Zr1 C1 C5 -125.7(3)
C6 Zr1 C1 C5 -124.0(4)
C3 Zr1 C1 C5 -76.6(4)
C4 Zr1 C1 C5 -36.8(3)
C5 C1 C2 C3 0.2(6)
Zr1 C1 C2 C3 -68.6(4)
C5 C1 C2 Zr1 68.8(3)
C11 Zr1 C2 C3 124.2(3)
C12 Zr1 C2 C3 150.9(3)
C1 Zr1 C2 C3 114.4(5)
C9 Zr1 C2 C3 -107.0(4)
C8 Zr1 C2 C3 -126.6(4)
C5 Zr1 C2 C3 76.5(4)
C7 Zr1 C2 C3 -107.1(4)
C10 Zr1 C2 C3 -76.5(4)
C6 Zr1 C2 C3 -71.7(4)
C4 Zr1 C2 C3 36.3(3)
C11 Zr1 C2 C1 9.8(4)
C12 Zr1 C2 C1 36.5(4)
C9 Zr1 C2 C1 138.6(4)
C8 Zr1 C2 C1 119.0(3)
C5 Zr1 C2 C1 -37.9(3)
C7 Zr1 C2 C1 138.5(4)
C10 Zr1 C2 C1 169.1(4)
C6 Zr1 C2 C1 173.9(3)
C3 Zr1 C2 C1 -114.4(5)
C4 Zr1 C2 C1 -78.1(4)
C1 C2 C3 C4 0.0(6)
Zr1 C2 C3 C4 -66.2(4)
C1 C2 C3 Zr1 66.1(4)
C11 Zr1 C3 C2 -87.4(4)
C12 Zr1 C3 C2 -39.1(4)
C1 Zr1 C3 C2 -37.7(3)
C9 Zr1 C3 C2 69.7(4)
C8 Zr1 C3 C2 65.0(4)
C5 Zr1 C3 C2 -78.7(4)
C7 Zr1 C3 C2 102.6(4)
C10 Zr1 C3 C2 99.9(4)
C6 Zr1 C3 C2 119.8(4)
C4 Zr1 C3 C2 -116.0(5)
C11 Zr1 C3 C4 28.6(5)
C12 Zr1 C3 C4 76.9(4)
C1 Zr1 C3 C4 78.3(3)
C9 Zr1 C3 C4 -174.3(4)
C8 Zr1 C3 C4 -179.1(3)
C2 Zr1 C3 C4 116.0(5)
C5 Zr1 C3 C4 37.3(3)
C7 Zr1 C3 C4 -141.4(4)
C10 Zr1 C3 C4 -144.2(4)
C6 Zr1 C3 C4 -124.2(3)
C2 C3 C4 C5 -0.1(6)
Zr1 C3 C4 C5 -64.9(3)
C2 C3 C4 Zr1 64.7(4)
C11 Zr1 C4 C3 -161.0(3)
C12 Zr1 C4 C3 -124.2(3)
C1 Zr1 C4 C3 -77.0(3)
C9 Zr1 C4 C3 6.6(4)
C8 Zr1 C4 C3 1.8(6)
C2 Zr1 C4 C3 -36.2(3)
C5 Zr1 C4 C3 -114.4(5)
C7 Zr1 C4 C3 73.9(5)
C10 Zr1 C4 C3 36.8(4)
C6 Zr1 C4 C3 67.5(4)
C11 Zr1 C4 C5 -46.5(3)
C12 Zr1 C4 C5 -9.8(4)
C1 Zr1 C4 C5 37.4(3)
C9 Zr1 C4 C5 121.0(3)
C8 Zr1 C4 C5 116.2(4)
C2 Zr1 C4 C5 78.2(3)
C7 Zr1 C4 C5 -171.7(4)
C10 Zr1 C4 C5 151.3(3)
C6 Zr1 C4 C5 -178.1(3)
C3 Zr1 C4 C5 114.4(5)
C2 C1 C5 C4 -0.3(6)
Zr1 C1 C5 C4 68.5(4)
C2 C1 C5 Zr1 -68.8(4)
C3 C4 C5 C1 0.2(6)
Zr1 C4 C5 C1 -66.0(4)
C3 C4 C5 Zr1 66.3(4)
C11 Zr1 C5 C1 -107.8(3)
C12 Zr1 C5 C1 -74.0(3)
C9 Zr1 C5 C1 33.3(4)
C8 Zr1 C5 C1 -10.5(5)
C2 Zr1 C5 C1 37.8(3)
C7 Zr1 C5 C1 -112(2)
C10 Zr1 C5 C1 75.7(4)
C6 Zr1 C5 C1 118.1(5)
C3 Zr1 C5 C1 77.7(3)
C4 Zr1 C5 C1 114.6(5)
C11 Zr1 C5 C4 137.6(3)
C12 Zr1 C5 C4 171.4(3)
C1 Zr1 C5 C4 -114.6(5)
C9 Zr1 C5 C4 -81.3(4)
C8 Zr1 C5 C4 -125.1(4)
C2 Zr1 C5 C4 -76.8(3)
C7 Zr1 C5 C4 133(2)
C10 Zr1 C5 C4 -38.8(4)
C6 Zr1 C5 C4 3.5(6)
C3 Zr1 C5 C4 -36.9(3)
C11 Zr1 C6 C10 157.9(4)
C12 Zr1 C6 C10 121.9(4)
C1 Zr1 C6 C10 -2.9(7)
C9 Zr1 C6 C10 36.7(4)
C8 Zr1 C6 C10 77.9(4)
C2 Zr1 C6 C10 -9.3(5)
C5 Zr1 C6 C10 -72.1(6)
C7 Zr1 C6 C10 115.8(6)
C3 Zr1 C6 C10 -40.1(5)
C4 Zr1 C6 C10 -70.0(5)
C11 Zr1 C6 C7 42.1(4)
C12 Zr1 C6 C7 6.1(4)
C1 Zr1 C6 C7 -118.7(5)
C9 Zr1 C6 C7 -79.1(4)
C8 Zr1 C6 C7 -38.0(3)
C2 Zr1 C6 C7 -125.1(4)
C5 Zr1 C6 C7 172.1(4)
C10 Zr1 C6 C7 -115.8(6)
C3 Zr1 C6 C7 -155.9(4)
C4 Zr1 C6 C7 174.2(3)
C10 C6 C7 C8 0.4(6)
Zr1 C6 C7 C8 66.7(4)
C10 C6 C7 Zr1 -66.4(4)
C11 Zr1 C7 C6 -141.0(4)
C12 Zr1 C7 C6 -174.7(4)
C1 Zr1 C7 C6 119.7(5)
C9 Zr1 C7 C6 75.5(4)
C8 Zr1 C7 C6 113.2(5)
C2 Zr1 C7 C6 75.7(5)
C5 Zr1 C7 C6 -137(2)
C10 Zr1 C7 C6 36.1(4)
C3 Zr1 C7 C6 32.7(5)
C4 Zr1 C7 C6 -10.6(6)
C11 Zr1 C7 C8 105.9(4)
C12 Zr1 C7 C8 72.1(4)
C1 Zr1 C7 C8 6.5(6)
C9 Zr1 C7 C8 -37.6(4)
C2 Zr1 C7 C8 -37.5(5)
C5 Zr1 C7 C8 110(2)
C10 Zr1 C7 C8 -77.1(4)
C6 Zr1 C7 C8 -113.2(5)
C3 Zr1 C7 C8 -80.4(5)
C4 Zr1 C7 C8 -123.8(5)
C6 C7 C8 C9 -0.5(6)
Zr1 C7 C8 C9 66.8(4)
C6 C7 C8 Zr1 -67.4(4)
C11 Zr1 C8 C7 -74.3(4)
C12 Zr1 C8 C7 -104.4(4)
C1 Zr1 C8 C7 -176.3(3)
C9 Zr1 C8 C7 114.0(5)
C2 Zr1 C8 C7 152.0(4)
C5 Zr1 C8 C7 -170.0(4)
C10 Zr1 C8 C7 77.7(4)
C6 Zr1 C8 C7 37.8(3)
C3 Zr1 C8 C7 122.8(4)
C4 Zr1 C8 C7 121.8(5)
C11 Zr1 C8 C9 171.8(4)
C12 Zr1 C8 C9 141.6(4)
C1 Zr1 C8 C9 69.8(4)
C2 Zr1 C8 C9 38.1(4)
C5 Zr1 C8 C9 76.1(5)
C7 Zr1 C8 C9 -114.0(5)
C10 Zr1 C8 C9 -36.3(4)
C6 Zr1 C8 C9 -76.2(4)
C3 Zr1 C8 C9 8.9(5)
C4 Zr1 C8 C9 7.8(6)
C7 C8 C9 C10 0.5(6)
Zr1 C8 C9 C10 67.9(4)
C7 C8 C9 Zr1 -67.5(4)
C11 Zr1 C9 C10 -125.2(4)
C12 Zr1 C9 C10 -154.0(4)
C1 Zr1 C9 C10 123.8(4)
C8 Zr1 C9 C10 -114.9(6)
C2 Zr1 C9 C10 102.6(4)
C5 Zr1 C9 C10 106.3(4)
C7 Zr1 C9 C10 -77.5(4)
C6 Zr1 C9 C10 -37.0(4)
C3 Zr1 C9 C10 72.7(4)
C4 Zr1 C9 C10 69.3(5)
C11 Zr1 C9 C8 -10.3(5)
C12 Zr1 C9 C8 -39.1(4)
C1 Zr1 C9 C8 -121.3(4)
C2 Zr1 C9 C8 -142.5(4)
C5 Zr1 C9 C8 -138.8(4)
C7 Zr1 C9 C8 37.4(4)
C10 Zr1 C9 C8 114.9(6)
C6 Zr1 C9 C8 78.0(4)
C3 Zr1 C9 C8 -172.4(4)
C4 Zr1 C9 C8 -175.8(3)
C8 C9 C10 C6 -0.2(7)
Zr1 C9 C10 C6 66.9(4)
C8 C9 C10 Zr1 -67.1(4)
C7 C6 C10 C9 -0.1(7)
Zr1 C6 C10 C9 -66.3(4)
C7 C6 C10 Zr1 66.2(4)
C11 Zr1 C10 C9 82.5(5)
C12 Zr1 C10 C9 34.7(5)
C1 Zr1 C10 C9 -66.8(5)
C8 Zr1 C10 C9 37.5(4)
C2 Zr1 C10 C9 -73.4(4)
C5 Zr1 C10 C9 -102.8(4)
C7 Zr1 C10 C9 78.1(4)
C6 Zr1 C10 C9 114.8(6)
C3 Zr1 C10 C9 -104.4(4)
C4 Zr1 C10 C9 -122.9(4)
C11 Zr1 C10 C6 -32.3(6)
C12 Zr1 C10 C6 -80.1(5)
C1 Zr1 C10 C6 178.4(4)
C9 Zr1 C10 C6 -114.8(6)
C8 Zr1 C10 C6 -77.3(4)
C2 Zr1 C10 C6 171.8(4)
C5 Zr1 C10 C6 142.4(4)
C7 Zr1 C10 C6 -36.7(4)
C3 Zr1 C10 C6 140.8(5)
C4 Zr1 C10 C6 122.3(4)
C1 Zr1 C11 C12 56.3(3)
C9 Zr1 C11 C12 -56.9(4)
C8 Zr1 C11 C12 -62.4(3)
C2 Zr1 C11 C12 51.0(4)
C5 Zr1 C11 C12 87.2(3)
C7 Zr1 C11 C12 -93.2(3)
C10 Zr1 C11 C12 -96.7(4)
C6 Zr1 C11 C12 -114.0(3)
C3 Zr1 C11 C12 94.1(4)
C4 Zr1 C11 C12 109.7(3)
Zr1 C11 C12 Si1 -176.3(5)
Si4 Si1 C12 C11 -49.5(5)
Si2 Si1 C12 C11 68.6(5)
Si3 Si1 C12 C11 -171.0(4)
Si4 Si1 C12 Zr1 138.3(5)
Si2 Si1 C12 Zr1 -103.6(5)
Si3 Si1 C12 Zr1 16.8(6)
C1 Zr1 C12 C11 -123.1(3)
C9 Zr1 C12 C11 136.0(3)
C8 Zr1 C12 C11 116.0(3)
C2 Zr1 C12 C11 -142.0(3)
C5 Zr1 C12 C11 -91.7(3)
C7 Zr1 C12 C11 85.0(3)
C10 Zr1 C12 C11 118.2(4)
C6 Zr1 C12 C11 81.8(3)
C3 Zr1 C12 C11 -122.0(3)
C4 Zr1 C12 C11 -86.5(3)
C11 Zr1 C12 Si1 174.1(7)
C1 Zr1 C12 Si1 51.0(5)
C9 Zr1 C12 Si1 -49.9(6)
C8 Zr1 C12 Si1 -69.9(5)
C2 Zr1 C12 Si1 32.2(6)
C5 Zr1 C12 Si1 82.5(5)
C7 Zr1 C12 Si1 -100.9(5)
C10 Zr1 C12 Si1 -67.6(6)
C6 Zr1 C12 Si1 -104.1(5)
C3 Zr1 C12 Si1 52.1(6)
C4 Zr1 C12 Si1 87.6(5)
